data_4126899
loop_
_publ_author_name
'Bai, Xiao-Yan'
'Zhang, Wen-Wen'
'Li, Qian'
'Li, Bi-Jie'

_publ_section_title
;
 Highly Enantioselective Synthesis of Propargyl Amides through
 Rh-Catalyzed Asymmetric Hydroalkynylation of Enamides: Scope, Mechanism,
 and Origin of Selectivity.
;
_journal_name_full 'Journal of the American Chemical Society'
_journal_paper_doi 10.1021/jacs.7b12054
_journal_year 2017
_chemical_absolute_configuration ad
_chemical_formula_moiety 'C14 H16 Br N O'
_chemical_formula_sum 'C14 H16 Br N O'
_chemical_formula_weight 294.19
_space_group_crystal_system monoclinic
_space_group_IT_number 4
_space_group_name_Hall 'P 2yb'
_space_group_name_H-M_alt 'P 1 21 1'
_symmetry_space_group_name_Hall 'P 2yb'
_symmetry_space_group_name_H-M 'P 1 21 1'
_atom_sites_solution_hydrogens mixed
_audit_creation_method SHELXL-2014/7
_cell_angle_alpha 90
_cell_angle_beta 90.212(4)
_cell_angle_gamma 90
_cell_formula_units_Z 2
_cell_length_a 4.8610(2)
_cell_length_b 9.8176(4)
_cell_length_c 14.4748(5)
_cell_measurement_reflns_used 3927
_cell_measurement_temperature 173.0(1)
_cell_measurement_theta_max 76.8
_cell_measurement_theta_min 5.4
_cell_volume 690.78(5)
_computing_cell_refinement 'CrysAlisPro 1.171.38.43f (Rigaku OD, 2015)'
_computing_data_collection 'CrysAlisPro 1.171.38.43f (Rigaku OD, 2015)'
_computing_data_reduction 'CrysAlisPro 1.171.38.43f (Rigaku OD, 2015)'
_computing_molecular_graphics 'Bruker SHELXTL'
_computing_publication_material 'Bruker SHELXTL'
_computing_structure_refinement 'SHELXL-2014/7 (Sheldrick, 2014)'
_computing_structure_solution 'Bruker SHELXTL'
_diffrn_ambient_temperature 173.0(1)
_diffrn_detector_area_resol_mean 5.2137
_diffrn_measured_fraction_theta_full 0.999
_diffrn_measured_fraction_theta_max 0.997
_diffrn_measurement_device_type 'SuperNova, Dual, Cu at zero, AtlasS2'
_diffrn_measurement_method 'phi and omega scans'
_diffrn_radiation_type CuK\a
_diffrn_radiation_wavelength 1.54178
_diffrn_reflns_av_R_equivalents 0.0477
_diffrn_reflns_av_unetI/netI 0.0480
_diffrn_reflns_Laue_measured_fraction_full 0.999
_diffrn_reflns_Laue_measured_fraction_max 0.997
_diffrn_reflns_limit_h_max 6
_diffrn_reflns_limit_h_min -6
_diffrn_reflns_limit_k_max 12
_diffrn_reflns_limit_k_min -12
_diffrn_reflns_limit_l_max 18
_diffrn_reflns_limit_l_min -13
_diffrn_reflns_number 7100
_diffrn_reflns_point_group_measured_fraction_full 0.966
_diffrn_reflns_point_group_measured_fraction_max 0.958
_diffrn_reflns_theta_full 74.500
_diffrn_reflns_theta_max 76.844
_diffrn_reflns_theta_min 5.444
_exptl_absorpt_coefficient_mu 3.922
_exptl_absorpt_correction_T_max 1.000
_exptl_absorpt_correction_T_min 0.679
_exptl_absorpt_correction_type multi-scan
_exptl_absorpt_process_details 'CrysAlisPro 1.171.38.43f (Rigaku OD, 2015)'
_exptl_crystal_colour colorless
_exptl_crystal_density_diffrn 1.414
_exptl_crystal_density_meas ?
_exptl_crystal_description needle
_exptl_crystal_F_000 300
_exptl_crystal_size_max 0.4
_exptl_crystal_size_mid 0.05
_exptl_crystal_size_min 0.05
_refine_diff_density_max 0.323
_refine_diff_density_min -0.413
_refine_diff_density_rms 0.062
_refine_ls_abs_structure_details
; 
 Flack x determined using 1098 quotients [(I+)-(I-)]/[(I+)+(I-)] 
 (Parsons, Flack and Wagner, Acta Cryst. B69 (2013) 249-259). 
;
_refine_ls_abs_structure_Flack 0.03(4)
_refine_ls_extinction_method none
_refine_ls_goodness_of_fit_ref 0.989
_refine_ls_hydrogen_treatment mixed
_refine_ls_matrix_type full
_refine_ls_number_parameters 159
_refine_ls_number_reflns 2791
_refine_ls_number_restraints 1
_refine_ls_restrained_S_all 0.989
_refine_ls_R_factor_all 0.0438
_refine_ls_R_factor_gt 0.0411
_refine_ls_shift/su_max 0.001
_refine_ls_shift/su_mean 0.000
_refine_ls_structure_factor_coef Fsqd
_refine_ls_weighting_details 'w=1/[\s^2^(Fo^2^)+(0.0010P)^2^+1.5000P] where P=(Fo^2^+2Fc^2^)/3'
_refine_ls_weighting_scheme calc
_refine_ls_wR_factor_gt 0.0936
_refine_ls_wR_factor_ref 0.0956
_reflns_Friedel_coverage 0.814
_reflns_Friedel_fraction_full 0.929
_reflns_Friedel_fraction_max 0.915
_reflns_number_gt 2638
_reflns_number_total 2791
_reflns_threshold_expression 'I > 2\s(I)'
_cod_data_source_file ja7b12054_si_002.cif
_cod_data_source_block try
_cod_depositor_comments
;
The following automatic conversions were performed:

'_exptl_crystal_density_meas' value 'none' was changed to '?' - the
value is perceived as not measured.

Automatic conversion script
Id: cif_fix_values 4973 2017-02-22 13:04:09Z antanas 
;
_cod_database_code 4126899
_shelx_shelxl_version_number 2014/7
_shelx_space_group_comment
; 
The symmetry employed for this shelxl refinement is uniquely defined 
by the following loop, which should always be used as a source of 
symmetry information in preference to the above space-group names. 
They are only intended as comments. 
;

loop_
_space_group_symop_operation_xyz
'x, y, z'
'-x, y+1/2, -z'

loop_
_atom_site_label
_atom_site_type_symbol
_atom_site_fract_x
_atom_site_fract_y
_atom_site_fract_z
_atom_site_U_iso_or_equiv
_atom_site_adp_type
_atom_site_occupancy
_atom_site_site_symmetry_order
_atom_site_calc_flag
_atom_site_refinement_flags_posn
_atom_site_refinement_flags_adp
Br1 Br 0.07549(17) 0.25505(8) 1.21689(4) 0.0538(2) Uani 1 1 d . .
O1 O -0.1001(8) 0.4532(5) 0.6241(3) 0.0450(12) Uani 1 1 d . .
N1 N 0.3354(9) 0.3863(5) 0.6518(3) 0.0282(9) Uani 1 1 d . .
H1A H 0.532(13) 0.392(7) 0.636(4) 0.034 Uiso 1 1 d . U
C1 C 0.1772(14) 0.3074(6) 1.0947(4) 0.0374(14) Uani 1 1 d . .
C2 C 0.3801(13) 0.2344(8) 1.0510(4) 0.0404(16) Uani 1 1 d . .
H2 H 0.4676 0.1627 1.0811 0.048 Uiso 1 1 calc R U
C3 C 0.4529(11) 0.2692(9) 0.9612(4) 0.0355(13) Uani 1 1 d . .
H3 H 0.5917 0.2210 0.9316 0.043 Uiso 1 1 calc R U
C4 C 0.3210(11) 0.3747(6) 0.9153(4) 0.0303(12) Uani 1 1 d . .
C5 C 0.1167(13) 0.4455(6) 0.9616(4) 0.0362(13) Uani 1 1 d . .
H5 H 0.0271 0.5168 0.9317 0.043 Uiso 1 1 calc R U
C6 C 0.0421(14) 0.4124(7) 1.0518(4) 0.0398(14) Uani 1 1 d . .
H6 H -0.0958 0.4604 1.0821 0.048 Uiso 1 1 calc R U
C7 C 0.3994(13) 0.4151(6) 0.8180(4) 0.0321(12) Uani 1 1 d . .
H7A H 0.5982 0.4125 0.8129 0.039 Uiso 1 1 calc R U
H7B H 0.3413 0.5083 0.8075 0.039 Uiso 1 1 calc R U
C8 C 0.2743(12) 0.3242(6) 0.7415(4) 0.0278(12) Uani 1 1 d . .
H8 H 0.0742 0.3232 0.7493 0.033 Uiso 1 1 calc R U
C9 C 0.3729(15) 0.1833(7) 0.7458(5) 0.0372(15) Uani 1 1 d . .
C10 C 0.4594(19) 0.0721(8) 0.7490(5) 0.057(2) Uani 1 1 d . .
H10 H 0.5280 -0.0162 0.7515 0.068 Uiso 1 1 calc R U
C11 C 0.1441(11) 0.4543(6) 0.6037(3) 0.0277(11) Uani 1 1 d . .
C12 C 0.2535(11) 0.5383(6) 0.5235(4) 0.0302(12) Uani 1 1 d . .
H12 H 0.4196 0.4938 0.5000 0.036 Uiso 1 1 calc R U
C13 C 0.0471(17) 0.5497(11) 0.4448(5) 0.068(3) Uani 1 1 d . .
H13A H -0.1201 0.5897 0.4673 0.101 Uiso 1 1 calc R U
H13B H 0.0089 0.4607 0.4205 0.101 Uiso 1 1 calc R U
H13C H 0.1220 0.6061 0.3968 0.101 Uiso 1 1 calc R U
C14 C 0.333(2) 0.6785(8) 0.5603(5) 0.062(2) Uani 1 1 d . .
H14A H 0.1734 0.7227 0.5850 0.094 Uiso 1 1 calc R U
H14B H 0.4070 0.7325 0.5110 0.094 Uiso 1 1 calc R U
H14C H 0.4693 0.6686 0.6081 0.094 Uiso 1 1 calc R U

loop_
_atom_site_aniso_label
_atom_site_aniso_U_11
_atom_site_aniso_U_22
_atom_site_aniso_U_33
_atom_site_aniso_U_23
_atom_site_aniso_U_13
_atom_site_aniso_U_12
Br1 0.0828(5) 0.0519(4) 0.0266(3) 0.0015(3) 0.0071(3) -0.0231(5)
O1 0.0208(19) 0.070(3) 0.044(3) 0.025(2) 0.0074(17) 0.002(2)
N1 0.021(2) 0.037(3) 0.027(2) 0.0057(19) 0.0050(17) 0.0028(19)
C1 0.048(4) 0.039(3) 0.025(3) -0.001(2) 0.000(2) -0.022(3)
C2 0.049(3) 0.040(4) 0.032(2) 0.007(3) -0.006(2) -0.003(3)
C3 0.039(3) 0.034(3) 0.033(2) 0.002(3) 0.001(2) 0.008(3)
C4 0.033(3) 0.029(3) 0.028(3) 0.001(2) 0.000(2) -0.007(2)
C5 0.040(3) 0.033(3) 0.035(3) 0.001(2) 0.001(2) 0.003(3)
C6 0.044(3) 0.041(3) 0.035(3) -0.003(3) 0.007(3) -0.004(3)
C7 0.038(3) 0.031(3) 0.028(3) 0.000(2) 0.003(2) -0.008(2)
C8 0.027(3) 0.033(3) 0.024(3) 0.003(2) 0.003(2) -0.002(2)
C9 0.047(4) 0.034(3) 0.031(3) 0.000(2) 0.002(3) 0.000(3)
C10 0.088(6) 0.037(4) 0.046(4) 0.003(3) 0.006(4) 0.017(4)
C11 0.024(3) 0.035(3) 0.024(2) 0.001(2) 0.0046(19) -0.001(2)
C12 0.027(3) 0.036(3) 0.028(3) 0.006(2) 0.006(2) 0.000(2)
C13 0.056(5) 0.108(8) 0.039(4) 0.032(4) -0.009(3) -0.020(5)
C14 0.097(7) 0.041(4) 0.049(4) 0.008(3) 0.016(4) -0.017(4)

loop_
_atom_type_symbol
_atom_type_description
_atom_type_scat_dispersion_real
_atom_type_scat_dispersion_imag
_atom_type_scat_source
C C 0.0181 0.0091 'International Tables Vol C Tables 4.2.6.8 and 6.1.1.4'
H H 0.0000 0.0000 'International Tables Vol C Tables 4.2.6.8 and 6.1.1.4'
N N 0.0311 0.0180 'International Tables Vol C Tables 4.2.6.8 and 6.1.1.4'
O O 0.0492 0.0322 'International Tables Vol C Tables 4.2.6.8 and 6.1.1.4'
Br Br -0.6763 1.2805 'International Tables Vol C Tables 4.2.6.8 and 6.1.1.4'

loop_
_geom_angle_atom_site_label_1
_geom_angle_atom_site_label_2
_geom_angle_atom_site_label_3
_geom_angle
C11 N1 C8 121.8(4)
C11 N1 H1A 122(4)
C8 N1 H1A 115(4)
C6 C1 C2 121.8(6)
C6 C1 Br1 119.8(5)
C2 C1 Br1 118.4(5)
C1 C2 C3 119.2(6)
C1 C2 H2 120.4
C3 C2 H2 120.4
C4 C3 C2 120.9(6)
C4 C3 H3 119.6
C2 C3 H3 119.6
C3 C4 C5 118.2(5)
C3 C4 C7 121.6(5)
C5 C4 C7 120.1(5)
C4 C5 C6 121.7(6)
C4 C5 H5 119.2
C6 C5 H5 119.2
C1 C6 C5 118.3(6)
C1 C6 H6 120.9
C5 C6 H6 120.9
C4 C7 C8 114.6(5)
C4 C7 H7A 108.6
C8 C7 H7A 108.6
C4 C7 H7B 108.6
C8 C7 H7B 108.6
H7A C7 H7B 107.6
C9 C8 N1 111.3(6)
C9 C8 C7 112.8(6)
N1 C8 C7 108.3(5)
C9 C8 H8 108.1
N1 C8 H8 108.1
C7 C8 H8 108.1
C10 C9 C8 178.1(8)
C9 C10 H10 180.0
O1 C11 N1 122.8(5)
O1 C11 C12 122.1(5)
N1 C11 C12 115.1(5)
C13 C12 C11 112.3(5)
C13 C12 C14 111.2(6)
C11 C12 C14 108.2(5)
C13 C12 H12 108.4
C11 C12 H12 108.4
C14 C12 H12 108.4
C12 C13 H13A 109.5
C12 C13 H13B 109.5
H13A C13 H13B 109.5
C12 C13 H13C 109.5
H13A C13 H13C 109.5
H13B C13 H13C 109.5
C12 C14 H14A 109.5
C12 C14 H14B 109.5
H14A C14 H14B 109.5
C12 C14 H14C 109.5
H14A C14 H14C 109.5
H14B C14 H14C 109.5

loop_
_geom_bond_atom_site_label_1
_geom_bond_atom_site_label_2
_geom_bond_distance
Br1 C1 1.908(6)
O1 C11 1.224(7)
N1 C11 1.339(7)
N1 C8 1.465(7)
N1 H1A 0.98(7)
C1 C6 1.370(9)
C1 C2 1.375(9)
C2 C3 1.391(8)
C2 H2 0.9300
C3 C4 1.387(9)
C3 H3 0.9300
C4 C5 1.387(8)
C4 C7 1.512(8)
C5 C6 1.395(8)
C5 H5 0.9300
C6 H6 0.9300
C7 C8 1.545(8)
C7 H7A 0.9700
C7 H7B 0.9700
C8 C9 1.465(8)
C8 H8 0.9800
C9 C10 1.171(10)
C10 H10 0.9300
C11 C12 1.521(7)
C12 C13 1.520(9)
C12 C14 1.526(9)
C12 H12 0.9800
C13 H13A 0.9600
C13 H13B 0.9600
C13 H13C 0.9600
C14 H14A 0.9600
C14 H14B 0.9600
C14 H14C 0.9600

loop_
_geom_hbond_atom_site_label_D
_geom_hbond_atom_site_label_H
_geom_hbond_atom_site_label_A
_geom_hbond_distance_DH
_geom_hbond_distance_HA
_geom_hbond_distance_DA
_geom_hbond_angle_DHA
_geom_hbond_site_symmetry_A
N1 H1A O1 0.98(7) 1.90(7) 2.852(6) 163(6) 1_655
